data_7048974
loop_
_publ_author_name
'Furan, Sinas'
'Hupf, Emanuel'
'Boidol, Julian'
'Br\"unig, Julian'
'Lork, Enno'
'Mebs, Stefan'
'Beckmann, Jens'

_publ_section_title
;
 Transition metal complexes of antimony centered ligands based upon
 acenaphthyl scaffolds. Coordination non-innocent or not?
;
_journal_issue 14
_journal_name_full 'Dalton transactions (Cambridge, England : 2003)'
_journal_page_first 4504
_journal_page_last 4513
_journal_paper_doi 10.1039/c9dt00088g
_journal_volume 48
_journal_year 2019
_chemical_formula_moiety 'C72 H54 P3 Sb, C H2 Cl2'
_chemical_formula_sum 'C73 H56 Cl2 P3 Sb'
_chemical_formula_weight 1218.73
_space_group_crystal_system triclinic
_space_group_IT_number 2
_space_group_name_Hall '-P 1'
_space_group_name_H-M_alt 'P -1'
_symmetry_space_group_name_Hall '-P 1'
_symmetry_space_group_name_H-M 'P -1'
_atom_sites_solution_hydrogens geom
_audit_creation_date 2019-01-25
_audit_creation_method
;
Olex2 1.2
(compiled 2018.05.29 svn.r3508 for OlexSys, GUI svn.r5506)
;
_audit_update_record
;
2019-02-05 deposited with the CCDC.
2019-02-07 downloaded from the CCDC.
;
_cell_angle_alpha 74.971(2)
_cell_angle_beta 79.706(2)
_cell_angle_gamma 63.9040(10)
_cell_formula_units_Z 2
_cell_length_a 12.7393(3)
_cell_length_b 14.4524(4)
_cell_length_c 17.9442(5)
_cell_measurement_reflns_used 9232
_cell_measurement_temperature 100.0
_cell_measurement_theta_max 26.42
_cell_measurement_theta_min 2.32
_cell_volume 2857.52(14)
_computing_molecular_graphics 'Olex2 (Dolomanov et al., 2009)'
_computing_publication_material 'Olex2 (Dolomanov et al., 2009)'
_computing_structure_refinement 'XL (Sheldrick, 2008)'
_diffrn_ambient_temperature 100.0
_diffrn_detector 'Bruker PHOTON area detector'
_diffrn_detector_area_resol_mean 7.9
_diffrn_detector_type 'CMOS area detector'
_diffrn_measured_fraction_theta_full 0.999
_diffrn_measured_fraction_theta_max 0.998
_diffrn_measurement_device 'three-circle diffractometer'
_diffrn_measurement_device_type 'Bruker D8 Venture area detector'
_diffrn_measurement_method '\w and \f scans'
_diffrn_radiation_monochromator 'mirror optics'
_diffrn_radiation_probe x-ray
_diffrn_radiation_type MoK\a
_diffrn_radiation_wavelength 0.71073
_diffrn_reflns_av_R_equivalents 0.1223
_diffrn_reflns_av_unetI/netI 0.0620
_diffrn_reflns_Laue_measured_fraction_full 0.999
_diffrn_reflns_Laue_measured_fraction_max 0.998
_diffrn_reflns_limit_h_max 16
_diffrn_reflns_limit_h_min -16
_diffrn_reflns_limit_k_max 18
_diffrn_reflns_limit_k_min -18
_diffrn_reflns_limit_l_max 23
_diffrn_reflns_limit_l_min -23
_diffrn_reflns_number 101962
_diffrn_reflns_point_group_measured_fraction_full 0.999
_diffrn_reflns_point_group_measured_fraction_max 0.998
_diffrn_reflns_theta_full 25.242
_diffrn_reflns_theta_max 27.529
_diffrn_reflns_theta_min 2.211
_diffrn_source 'microfocus sealed X-ray tube'
_diffrn_source_type 'Incoatec I\ms'
_exptl_absorpt_coefficient_mu 0.706
_exptl_absorpt_correction_T_max 0.7456
_exptl_absorpt_correction_T_min 0.6289
_exptl_absorpt_correction_type multi-scan
_exptl_absorpt_process_details
'SADABS-2014/2 (Bruker,2014/2) was used for absorption correction. wR2(int) was 0.0828 before and 0.0672 after correction. The Ratio of minimum to maximum transmission is 0.8435. The \l/2 correction factor is 0.00150.'
_exptl_crystal_colour colourless
_exptl_crystal_colour_primary colourless
_exptl_crystal_density_diffrn 1.416
_exptl_crystal_description block
_exptl_crystal_F_000 1248
_exptl_crystal_size_max 0.11
_exptl_crystal_size_mid 0.09
_exptl_crystal_size_min 0.07
_refine_diff_density_max 0.759
_refine_diff_density_min -0.659
_refine_diff_density_rms 0.091
_refine_ls_extinction_method none
_refine_ls_goodness_of_fit_ref 1.013
_refine_ls_hydrogen_treatment constr
_refine_ls_matrix_type full
_refine_ls_number_parameters 712
_refine_ls_number_reflns 13148
_refine_ls_number_restraints 0
_refine_ls_restrained_S_all 1.013
_refine_ls_R_factor_all 0.0677
_refine_ls_R_factor_gt 0.0393
_refine_ls_shift/su_max 0.002
_refine_ls_shift/su_mean 0.000
_refine_ls_structure_factor_coef Fsqd
_refine_ls_weighting_details 'w=1/[\s^2^(Fo^2^)+(0.0267P)^2^+2.8166P] where P=(Fo^2^+2Fc^2^)/3'
_refine_ls_weighting_scheme calc
_refine_ls_wR_factor_gt 0.0726
_refine_ls_wR_factor_ref 0.0818
_reflns_Friedel_coverage 0.000
_reflns_number_gt 10089
_reflns_number_total 13148
_reflns_threshold_expression 'I > 2\s(I)'
_cod_data_source_file c9dt00088g2.cif
_cod_data_source_block jbruenig140729_0m
_cod_depositor_comments 'Adding full bibliography for 7048972--7048977.cif.'
_cod_database_code 7048974
_shelx_shelxl_version_number 2018/3
_shelx_space_group_comment
;
The symmetry employed for this shelxl refinement is uniquely defined
by the following loop, which should always be used as a source of
symmetry information in preference to the above space-group names.
They are only intended as comments.
;
_shelx_estimated_absorpt_t_max 0.952
_shelx_estimated_absorpt_t_min 0.926
_olex2_refinement_description
;
1. Fixed Uiso
 At 1.2 times of:
  All C(H) groups, All C(H,H) groups
2.a Secondary CH2 refined with riding coordinates:
 C2(H2A,H2B), C1(H1A,H1B), C3(H3A,H3B), C4(H4A,H4B), C5(H5A,H5B), C6(H6A,H6B),
 C7(H7A,H7B)
2.b Aromatic/amide H refined with riding coordinates:
 C17(H17), C16(H16), C12(H12), C11(H11), C41(H41), C42(H42), C46(H46),
 C47(H47), C71(H71), C72(H72), C76(H76), C77(H77), C35(H35), C34(H34), C33(H33),
  C32(H32), C31(H31), C21(H21), C22(H22), C23(H23), C24(H24), C25(H25),
 C65(H65), C64(H64), C63(H63), C62(H62), C61(H61), C55(H55), C54(H54), C53(H53),
  C52(H52), C51(H51), C85(H85), C84(H84), C83(H83), C82(H82), C81(H81),
 C95(H95), C94(H94), C93(H93), C92(H92), C91(H91)
;
_olex2_submission_special_instructions 'No special instructions were received'

loop_
_space_group_symop_operation_xyz
'x, y, z'
'-x, -y, -z'

loop_
_atom_site_label
_atom_site_type_symbol
_atom_site_fract_x
_atom_site_fract_y
_atom_site_fract_z
_atom_site_U_iso_or_equiv
_atom_site_adp_type
_atom_site_occupancy
_atom_site_site_symmetry_order
_atom_site_calc_flag
_atom_site_refinement_flags_posn
C2 C 1.1169(3) 1.2369(2) 0.70398(18) 0.0287(7) Uani 1 1 d .
H2A H 1.194081 1.231771 0.677949 0.034 Uiso 1 1 calc R
H2B H 1.095971 1.278433 0.744607 0.034 Uiso 1 1 calc R
C1 C 1.0228(3) 1.2883(2) 0.64524(19) 0.0303(7) Uani 1 1 d .
H1A H 0.959432 1.353625 0.658770 0.036 Uiso 1 1 calc R
H1B H 1.057295 1.305487 0.592347 0.036 Uiso 1 1 calc R
C3 C 0.5738(3) 1.0775(3) 0.39558(16) 0.0288(7) Uani 1 1 d .
H3A H 0.553227 1.026618 0.380631 0.035 Uiso 1 1 calc R
H3B H 0.612646 1.108861 0.349930 0.035 Uiso 1 1 calc R
C4 C 0.4633(3) 1.1640(3) 0.42677(17) 0.0312(7) Uani 1 1 d .
H4A H 0.453375 1.234756 0.396359 0.037 Uiso 1 1 calc R
H4B H 0.392267 1.153552 0.424595 0.037 Uiso 1 1 calc R
C5 C 1.3897(3) 0.6147(3) 0.5567(2) 0.0427(9) Uani 1 1 d .
H5A H 1.451150 0.624388 0.576543 0.051 Uiso 1 1 calc R
H5B H 1.403746 0.622611 0.499801 0.051 Uiso 1 1 calc R
C6 C 1.3905(3) 0.5061(3) 0.5944(2) 0.0404(9) Uani 1 1 d .
H6A H 1.413553 0.461529 0.555572 0.048 Uiso 1 1 calc R
H6B H 1.445542 0.469639 0.635860 0.048 Uiso 1 1 calc R
C18 C 1.0889(2) 0.9405(2) 0.78190(15) 0.0168(5) Uani 1 1 d .
C17 C 1.1712(2) 0.9552(2) 0.81230(16) 0.0216(6) Uani 1 1 d .
H17 H 1.218786 0.899109 0.849567 0.026 Uiso 1 1 calc R
C16 C 1.1889(2) 1.0486(2) 0.79121(16) 0.0225(6) Uani 1 1 d .
H16 H 1.247179 1.055110 0.813319 0.027 Uiso 1 1 calc R
C15 C 1.1203(2) 1.1291(2) 0.73845(16) 0.0196(6) Uani 1 1 d .
C14 C 1.0356(2) 1.1165(2) 0.70601(15) 0.0164(5) Uani 1 1 d .
C13 C 0.9766(2) 1.2062(2) 0.65073(16) 0.0205(6) Uani 1 1 d .
C12 C 0.8954(3) 1.2046(2) 0.61164(18) 0.0270(7) Uani 1 1 d .
H12 H 0.854237 1.263741 0.573558 0.032 Uiso 1 1 calc R
C11 C 0.8734(2) 1.1131(2) 0.62886(16) 0.0219(6) Uani 1 1 d .
H11 H 0.816509 1.113138 0.601088 0.026 Uiso 1 1 calc R
C10 C 0.9289(2) 1.02390(19) 0.68326(14) 0.0150(5) Uani 1 1 d .
C19 C 1.0163(2) 1.0233(2) 0.72481(14) 0.0142(5) Uani 1 1 d .
C40 C 0.7669(2) 0.9606(2) 0.60015(15) 0.0158(5) Uani 1 1 d .
C41 C 0.8175(2) 0.9169(2) 0.53563(16) 0.0214(6) Uani 1 1 d .
H41 H 0.894966 0.863237 0.537996 0.026 Uiso 1 1 calc R
C42 C 0.7623(2) 0.9463(2) 0.46650(16) 0.0241(6) Uani 1 1 d .
H42 H 0.801110 0.912095 0.424473 0.029 Uiso 1 1 calc R
C43 C 0.6524(2) 1.0245(2) 0.46129(15) 0.0210(6) Uani 1 1 d .
C44 C 0.5967(2) 1.0703(2) 0.52598(15) 0.0172(5) Uani 1 1 d .
C45 C 0.4853(2) 1.1519(2) 0.50951(16) 0.0230(6) Uani 1 1 d .
C46 C 0.4195(3) 1.2052(2) 0.56577(18) 0.0319(7) Uani 1 1 d .
H46 H 0.344183 1.260601 0.556546 0.038 Uiso 1 1 calc R
C47 C 0.4659(3) 1.1761(2) 0.63802(18) 0.0295(7) Uani 1 1 d .
H47 H 0.418530 1.212595 0.677413 0.035 Uiso 1 1 calc R
C48 C 0.5757(2) 1.0981(2) 0.65561(16) 0.0198(6) Uani 1 1 d .
C49 C 0.6486(2) 1.0409(2) 0.59708(15) 0.0154(5) Uani 1 1 d .
C70 C 1.0348(2) 0.8009(2) 0.63631(14) 0.0153(5) Uani 1 1 d .
C71 C 1.1030(2) 0.8518(2) 0.59386(15) 0.0206(6) Uani 1 1 d .
H71 H 1.069760 0.926543 0.584482 0.025 Uiso 1 1 calc R
C72 C 1.2191(2) 0.7997(2) 0.56358(17) 0.0258(7) Uani 1 1 d .
H72 H 1.260929 0.838806 0.533232 0.031 Uiso 1 1 calc R
C73 C 1.2698(2) 0.6932(3) 0.57837(17) 0.0257(7) Uani 1 1 d .
C74 C 1.2020(2) 0.6384(2) 0.61904(16) 0.0198(6) Uani 1 1 d .
C75 C 1.2656(2) 0.5294(2) 0.62745(17) 0.0269(7) Uani 1 1 d .
C76 C 1.2103(3) 0.4647(2) 0.65985(19) 0.0328(7) Uani 1 1 d .
H76 H 1.251656 0.390409 0.666771 0.039 Uiso 1 1 calc R
C77 C 1.0907(3) 0.5112(2) 0.68261(18) 0.0284(7) Uani 1 1 d .
H77 H 1.050974 0.466533 0.702065 0.034 Uiso 1 1 calc R
C78 C 1.0267(2) 0.6184(2) 0.67851(16) 0.0191(6) Uani 1 1 d .
C79 C 1.0831(2) 0.6883(2) 0.64620(15) 0.0159(5) Uani 1 1 d .
C30 C 1.2270(2) 0.7263(2) 0.83932(16) 0.0204(6) Uani 1 1 d .
C35 C 1.2612(3) 0.6821(2) 0.91407(18) 0.0306(7) Uani 1 1 d .
H35 H 1.204329 0.695569 0.956657 0.037 Uiso 1 1 calc R
C34 C 1.3781(3) 0.6182(3) 0.9273(2) 0.0404(8) Uani 1 1 d .
H34 H 1.400542 0.587901 0.978800 0.048 Uiso 1 1 calc R
C33 C 1.4615(3) 0.5984(3) 0.8662(2) 0.0401(9) Uani 1 1 d .
H33 H 1.541579 0.555629 0.875437 0.048 Uiso 1 1 calc R
C32 C 1.4286(3) 0.6410(2) 0.7915(2) 0.0350(8) Uani 1 1 d .
H32 H 1.485960 0.627421 0.749175 0.042 Uiso 1 1 calc R
C31 C 1.3121(3) 0.7036(2) 0.77795(18) 0.0275(7) Uani 1 1 d .
H31 H 1.289854 0.731310 0.726260 0.033 Uiso 1 1 calc R
C20 C 0.9894(2) 0.8237(2) 0.90525(16) 0.0218(6) Uani 1 1 d .
C21 C 0.9881(3) 0.8800(3) 0.9567(2) 0.0447(9) Uani 1 1 d .
H21 H 1.037990 0.915818 0.945805 0.054 Uiso 1 1 calc R
C22 C 0.9151(4) 0.8852(3) 1.0243(2) 0.0559(11) Uani 1 1 d .
H22 H 0.914651 0.925099 1.058986 0.067 Uiso 1 1 calc R
C23 C 0.8439(3) 0.8332(3) 1.0412(2) 0.0445(9) Uani 1 1 d .
H23 H 0.795502 0.835291 1.088186 0.053 Uiso 1 1 calc R
C24 C 0.8425(3) 0.7781(3) 0.9900(2) 0.0484(10) Uani 1 1 d .
H24 H 0.791690 0.743220 1.000867 0.058 Uiso 1 1 calc R
C25 C 0.9156(3) 0.7731(3) 0.92230(19) 0.0386(8) Uani 1 1 d .
H25 H 0.914633 0.734212 0.887264 0.046 Uiso 1 1 calc R
C60 C 0.5340(2) 1.1960(2) 0.78339(16) 0.0212(6) Uani 1 1 d .
C65 C 0.5733(3) 1.2750(3) 0.7656(2) 0.0371(8) Uani 1 1 d .
H65 H 0.646335 1.264163 0.736595 0.045 Uiso 1 1 calc R
C64 C 0.5078(3) 1.3695(3) 0.7892(2) 0.0497(10) Uani 1 1 d .
H64 H 0.536607 1.422637 0.776700 0.060 Uiso 1 1 calc R
C63 C 0.4016(3) 1.3870(3) 0.8306(2) 0.0477(10) Uani 1 1 d .
H63 H 0.357028 1.451828 0.847046 0.057 Uiso 1 1 calc R
C62 C 0.3604(3) 1.3103(3) 0.8479(2) 0.0429(9) Uani 1 1 d .
H62 H 0.286108 1.322605 0.875419 0.051 Uiso 1 1 calc R
C61 C 0.4264(3) 1.2151(2) 0.82547(19) 0.0328(7) Uani 1 1 d .
H61 H 0.397680 1.161911 0.839050 0.039 Uiso 1 1 calc R
C50 C 0.5687(2) 0.9829(2) 0.81256(16) 0.0207(6) Uani 1 1 d .
C55 C 0.5810(3) 0.9589(3) 0.89167(18) 0.0389(8) Uani 1 1 d .
H55 H 0.620694 0.988399 0.911761 0.047 Uiso 1 1 calc R
C54 C 0.5355(4) 0.8921(3) 0.9413(2) 0.0536(11) Uani 1 1 d .
H54 H 0.541294 0.878282 0.995472 0.064 Uiso 1 1 calc R
C53 C 0.4819(3) 0.8456(3) 0.9124(2) 0.0476(10) Uani 1 1 d .
H53 H 0.450867 0.799773 0.946529 0.057 Uiso 1 1 calc R
C52 C 0.4736(3) 0.8656(3) 0.8348(2) 0.0443(9) Uani 1 1 d .
H52 H 0.438646 0.832008 0.814604 0.053 Uiso 1 1 calc R
C51 C 0.5156(3) 0.9343(2) 0.7851(2) 0.0329(7) Uani 1 1 d .
H51 H 0.507951 0.948453 0.731136 0.039 Uiso 1 1 calc R
C80 C 0.8578(2) 0.6078(2) 0.80792(17) 0.0231(6) Uani 1 1 d .
C85 C 0.7495(3) 0.6471(3) 0.84711(19) 0.0388(8) Uani 1 1 d .
H85 H 0.685702 0.703196 0.820623 0.047 Uiso 1 1 calc R
C84 C 0.7324(3) 0.6057(3) 0.9251(2) 0.0459(9) Uani 1 1 d .
H84 H 0.656895 0.633861 0.951097 0.055 Uiso 1 1 calc R
C83 C 0.8213(4) 0.5263(3) 0.9642(2) 0.0477(9) Uani 1 1 d .
H83 H 0.808516 0.496772 1.017016 0.057 Uiso 1 1 calc R
C82 C 0.9307(4) 0.4887(4) 0.9262(2) 0.0705(14) Uani 1 1 d .
H82 H 0.994363 0.433848 0.953618 0.085 Uiso 1 1 calc R
C81 C 0.9502(3) 0.5294(3) 0.8486(2) 0.0503(10) Uani 1 1 d .
H81 H 1.026732 0.503384 0.823548 0.060 Uiso 1 1 calc R
C90 C 0.8263(2) 0.5969(2) 0.65610(16) 0.0205(6) Uani 1 1 d .
C95 C 0.7533(3) 0.5469(2) 0.69016(19) 0.0288(7) Uani 1 1 d .
H95 H 0.727982 0.543909 0.743501 0.035 Uiso 1 1 calc R
C94 C 0.7171(3) 0.5010(3) 0.6465(2) 0.0391(8) Uani 1 1 d .
H94 H 0.666590 0.467362 0.670398 0.047 Uiso 1 1 calc R
C93 C 0.7529(3) 0.5036(3) 0.5698(2) 0.0362(8) Uani 1 1 d .
H93 H 0.727930 0.471448 0.540726 0.043 Uiso 1 1 calc R
C92 C 0.8257(3) 0.5533(2) 0.53460(19) 0.0355(8) Uani 1 1 d .
H92 H 0.850864 0.555685 0.481288 0.043 Uiso 1 1 calc R
C91 C 0.8613(3) 0.5994(2) 0.57748(18) 0.0303(7) Uani 1 1 d .
H91 H 0.910893 0.633718 0.552986 0.036 Uiso 1 1 calc R
P1 P 1.07684(6) 0.81358(5) 0.81270(4) 0.01763(15) Uani 1 1 d .
P2 P 0.62888(6) 1.07288(6) 0.75081(4) 0.01837(15) Uani 1 1 d .
P3 P 0.86871(6) 0.67061(5) 0.70545(4) 0.01869(15) Uani 1 1 d .
Sb1 Sb 0.87525(2) 0.89410(2) 0.69985(2) 0.01354(5) Uani 1 1 d .
Cl1 Cl 0.73932(12) 1.15554(13) 0.93949(8) 0.0934(4) Uani 1 1 d .
Cl2 Cl 0.82933(15) 1.30074(15) 0.84257(11) 0.1222(6) Uani 1 1 d .
C7 C 0.8339(5) 1.1740(5) 0.8608(3) 0.0936(19) Uani 1 1 d .
H7A H 0.811918 1.163167 0.814588 0.112 Uiso 1 1 calc R
H7B H 0.914766 1.121290 0.870998 0.112 Uiso 1 1 calc R

loop_
_atom_site_aniso_label
_atom_site_aniso_U_11
_atom_site_aniso_U_22
_atom_site_aniso_U_33
_atom_site_aniso_U_23
_atom_site_aniso_U_13
_atom_site_aniso_U_12
C2 0.0328(17) 0.0225(16) 0.0391(18) -0.0043(14) -0.0061(14) -0.0187(14)
C1 0.0387(18) 0.0193(15) 0.0375(18) 0.0005(13) -0.0084(14) -0.0174(14)
C3 0.0331(17) 0.0425(19) 0.0173(15) -0.0010(13) -0.0061(13) -0.0228(15)
C4 0.0316(17) 0.0355(18) 0.0253(16) 0.0044(14) -0.0146(13) -0.0141(15)
C5 0.0183(16) 0.056(2) 0.050(2) -0.0241(19) 0.0107(15) -0.0096(16)
C6 0.0155(15) 0.048(2) 0.050(2) -0.0265(18) 0.0013(14) 0.0016(15)
C18 0.0185(13) 0.0156(13) 0.0160(13) -0.0030(11) 0.0010(10) -0.0078(11)
C17 0.0210(14) 0.0206(15) 0.0226(15) -0.0024(12) -0.0050(12) -0.0079(12)
C16 0.0222(14) 0.0238(15) 0.0272(16) -0.0068(12) -0.0043(12) -0.0128(12)
C15 0.0219(14) 0.0186(14) 0.0231(15) -0.0100(12) 0.0038(11) -0.0117(12)
C14 0.0176(13) 0.0141(13) 0.0184(14) -0.0067(11) 0.0032(11) -0.0072(11)
C13 0.0227(14) 0.0170(14) 0.0237(15) -0.0055(12) 0.0018(12) -0.0104(12)
C12 0.0323(16) 0.0148(14) 0.0311(17) 0.0036(12) -0.0103(13) -0.0087(13)
C11 0.0278(15) 0.0183(14) 0.0225(15) -0.0008(12) -0.0086(12) -0.0115(12)
C10 0.0179(13) 0.0129(13) 0.0153(13) -0.0037(10) 0.0013(10) -0.0079(11)
C19 0.0144(12) 0.0151(13) 0.0126(13) -0.0053(10) 0.0033(10) -0.0060(10)
C40 0.0167(13) 0.0159(13) 0.0165(13) -0.0021(11) -0.0012(10) -0.0089(11)
C41 0.0170(13) 0.0231(15) 0.0222(15) -0.0074(12) -0.0007(11) -0.0054(12)
C42 0.0261(15) 0.0332(17) 0.0169(14) -0.0108(13) 0.0025(12) -0.0142(13)
C43 0.0252(15) 0.0266(15) 0.0164(14) -0.0023(12) -0.0028(11) -0.0161(13)
C44 0.0172(13) 0.0184(14) 0.0174(14) -0.0003(11) -0.0019(11) -0.0103(11)
C45 0.0236(15) 0.0226(15) 0.0221(15) 0.0047(12) -0.0078(12) -0.0118(12)
C46 0.0232(16) 0.0265(17) 0.0344(18) -0.0029(14) -0.0095(13) 0.0012(13)
C47 0.0238(16) 0.0279(17) 0.0271(17) -0.0086(13) -0.0039(13) 0.0002(13)
C48 0.0189(14) 0.0187(14) 0.0192(14) -0.0033(11) -0.0021(11) -0.0057(11)
C49 0.0169(13) 0.0162(13) 0.0147(13) -0.0017(10) -0.0001(10) -0.0093(11)
C70 0.0136(12) 0.0177(13) 0.0139(13) -0.0047(11) 0.0005(10) -0.0056(11)
C71 0.0236(15) 0.0222(15) 0.0196(14) -0.0057(12) 0.0014(11) -0.0129(12)
C72 0.0222(15) 0.0407(19) 0.0233(16) -0.0106(14) 0.0074(12) -0.0220(14)
C73 0.0176(14) 0.0413(19) 0.0220(15) -0.0152(14) 0.0036(12) -0.0126(14)
C74 0.0146(13) 0.0239(15) 0.0199(14) -0.0096(12) -0.0021(11) -0.0040(12)
C75 0.0189(14) 0.0270(16) 0.0294(17) -0.0143(13) -0.0026(12) 0.0004(13)
C76 0.0294(17) 0.0169(15) 0.045(2) -0.0119(14) -0.0090(15) 0.0023(13)
C77 0.0265(16) 0.0175(15) 0.0410(19) -0.0089(13) -0.0023(14) -0.0074(13)
C78 0.0181(13) 0.0159(14) 0.0239(15) -0.0045(11) -0.0007(11) -0.0078(11)
C79 0.0137(12) 0.0178(13) 0.0157(13) -0.0072(11) -0.0013(10) -0.0041(11)
C30 0.0210(14) 0.0146(13) 0.0266(15) -0.0025(11) -0.0066(12) -0.0073(11)
C35 0.0312(17) 0.0266(17) 0.0291(17) -0.0002(13) -0.0081(14) -0.0086(14)
C34 0.039(2) 0.0317(19) 0.044(2) 0.0036(16) -0.0213(17) -0.0088(16)
C33 0.0239(17) 0.0237(17) 0.071(3) -0.0096(17) -0.0147(17) -0.0046(14)
C32 0.0279(17) 0.0264(17) 0.051(2) -0.0150(16) 0.0032(15) -0.0098(14)
C31 0.0302(16) 0.0210(15) 0.0311(17) -0.0083(13) -0.0032(13) -0.0085(13)
C20 0.0229(14) 0.0200(14) 0.0201(15) -0.0013(12) -0.0029(12) -0.0078(12)
C21 0.061(2) 0.058(2) 0.039(2) -0.0250(18) 0.0181(18) -0.045(2)
C22 0.081(3) 0.070(3) 0.043(2) -0.034(2) 0.027(2) -0.054(3)
C23 0.051(2) 0.058(2) 0.0297(19) -0.0156(17) 0.0173(16) -0.032(2)
C24 0.058(2) 0.066(3) 0.041(2) -0.0144(19) 0.0144(18) -0.048(2)
C25 0.050(2) 0.048(2) 0.0310(18) -0.0126(16) 0.0055(16) -0.0331(18)
C60 0.0255(15) 0.0181(14) 0.0185(14) -0.0062(11) 0.0016(11) -0.0077(12)
C65 0.0392(19) 0.0313(18) 0.045(2) -0.0160(16) 0.0123(16) -0.0194(16)
C64 0.065(3) 0.0291(19) 0.061(3) -0.0202(18) 0.020(2) -0.0286(19)
C63 0.064(3) 0.0241(18) 0.050(2) -0.0208(17) 0.0181(19) -0.0145(18)
C62 0.047(2) 0.0288(18) 0.042(2) -0.0146(16) 0.0216(17) -0.0108(16)
C61 0.0343(18) 0.0238(16) 0.0381(19) -0.0118(14) 0.0121(14) -0.0126(14)
C50 0.0187(14) 0.0144(14) 0.0240(15) -0.0044(11) -0.0006(11) -0.0025(11)
C55 0.064(2) 0.0353(19) 0.0231(17) -0.0065(14) -0.0005(16) -0.0267(18)
C54 0.083(3) 0.037(2) 0.029(2) -0.0047(16) 0.0153(19) -0.022(2)
C53 0.039(2) 0.0293(19) 0.064(3) -0.0034(18) 0.0190(19) -0.0160(17)
C52 0.0311(19) 0.0309(19) 0.071(3) 0.0010(18) -0.0095(18) -0.0169(16)
C51 0.0328(17) 0.0282(17) 0.0390(19) -0.0001(14) -0.0128(14) -0.0137(14)
C80 0.0256(15) 0.0213(15) 0.0255(16) -0.0060(12) -0.0013(12) -0.0119(13)
C85 0.0355(19) 0.039(2) 0.0326(19) -0.0069(15) 0.0015(15) -0.0093(16)
C84 0.048(2) 0.054(2) 0.034(2) -0.0119(18) 0.0101(17) -0.0224(19)
C83 0.067(3) 0.049(2) 0.0287(19) 0.0023(17) 0.0001(18) -0.032(2)
C82 0.070(3) 0.067(3) 0.040(2) 0.013(2) -0.012(2) -0.008(2)
C81 0.042(2) 0.053(2) 0.036(2) 0.0009(18) -0.0058(17) -0.0061(19)
C90 0.0191(14) 0.0136(13) 0.0279(16) -0.0031(12) -0.0057(12) -0.0051(11)
C95 0.0276(16) 0.0339(18) 0.0335(17) -0.0121(14) 0.0044(13) -0.0200(14)
C94 0.0329(18) 0.043(2) 0.056(2) -0.0160(18) -0.0021(16) -0.0257(16)
C93 0.0344(18) 0.0301(18) 0.049(2) -0.0154(16) -0.0191(16) -0.0075(15)
C92 0.048(2) 0.0297(18) 0.0271(17) -0.0046(14) -0.0110(15) -0.0121(16)
C91 0.0374(18) 0.0286(17) 0.0267(17) -0.0003(13) -0.0057(14) -0.0167(15)
P1 0.0197(4) 0.0158(3) 0.0178(4) -0.0016(3) -0.0034(3) -0.0080(3)
P2 0.0184(4) 0.0187(4) 0.0173(4) -0.0065(3) -0.0001(3) -0.0060(3)
P3 0.0173(3) 0.0143(3) 0.0247(4) -0.0040(3) 0.0001(3) -0.0074(3)
Sb1 0.01356(9) 0.01203(9) 0.01530(9) -0.00345(6) -0.00037(6) -0.00544(7)
Cl1 0.0810(9) 0.1204(12) 0.0590(8) -0.0221(8) 0.0134(7) -0.0287(9)
Cl2 0.0924(11) 0.1162(14) 0.1105(13) 0.0088(11) 0.0130(10) -0.0257(10)
C7 0.072(3) 0.110(5) 0.054(3) -0.019(3) 0.014(3) -0.002(3)

loop_
_atom_type_symbol
_atom_type_description
_atom_type_scat_dispersion_real
_atom_type_scat_dispersion_imag
_atom_type_scat_source
C C 0.0033 0.0016 'International Tables Vol C Tables 4.2.6.8 and 6.1.1.4'
H H 0.0000 0.0000 'International Tables Vol C Tables 4.2.6.8 and 6.1.1.4'
P P 0.1023 0.0942 'International Tables Vol C Tables 4.2.6.8 and 6.1.1.4'
Cl Cl 0.1484 0.1585 'International Tables Vol C Tables 4.2.6.8 and 6.1.1.4'
Sb Sb -0.5866 1.5461 'International Tables Vol C Tables 4.2.6.8 and 6.1.1.4'

loop_
_geom_angle_atom_site_label_1
_geom_angle_atom_site_label_2
_geom_angle_atom_site_label_3
_geom_angle
C15 C2 C1 105.6(2)
C13 C1 C2 104.6(2)
C43 C3 C4 105.2(2)
C45 C4 C3 104.7(2)
C73 C5 C6 105.5(3)
C75 C6 C5 104.5(3)
C17 C18 C19 119.6(2)
C17 C18 P1 119.5(2)
C19 C18 P1 120.90(19)
C18 C17 C16 123.7(3)
C15 C16 C17 118.1(2)
C16 C15 C2 131.4(3)
C16 C15 C14 119.5(2)
C14 C15 C2 109.1(2)
C15 C14 C19 124.1(2)
C13 C14 C15 111.3(2)
C13 C14 C19 124.6(2)
C14 C13 C1 109.4(2)
C12 C13 C1 132.1(3)
C12 C13 C14 118.4(2)
C13 C12 C11 118.7(3)
C10 C11 C12 124.5(3)
C11 C10 C19 117.8(2)
C11 C10 Sb1 116.88(18)
C19 C10 Sb1 125.31(18)
C18 C19 C10 129.1(2)
C14 C19 C18 114.9(2)
C14 C19 C10 116.0(2)
C41 C40 C49 117.7(2)
C41 C40 Sb1 115.61(19)
C49 C40 Sb1 126.65(18)
C40 C41 C42 124.7(3)
C43 C42 C41 118.6(3)
C42 C43 C3 131.6(3)
C42 C43 C44 118.7(2)
C44 C43 C3 109.7(2)
C43 C44 C45 111.0(2)
C43 C44 C49 124.1(2)
C45 C44 C49 124.8(2)
C44 C45 C4 109.5(3)
C46 C45 C4 131.8(3)
C46 C45 C44 118.7(3)
C45 C46 C47 118.4(3)
C48 C47 C46 124.5(3)
C47 C48 C49 118.8(3)
C47 C48 P2 120.0(2)
C49 C48 P2 121.14(19)
C44 C49 C40 116.1(2)
C44 C49 C48 114.8(2)
C48 C49 C40 129.1(2)
C71 C70 C79 117.6(2)
C71 C70 Sb1 117.14(19)
C79 C70 Sb1 124.34(18)
C70 C71 C72 124.1(3)
C73 C72 C71 119.1(3)
C72 C73 C5 132.6(3)
C72 C73 C74 118.5(3)
C74 C73 C5 108.8(3)
C73 C74 C79 123.8(3)
C75 C74 C73 111.7(2)
C75 C74 C79 124.5(3)
C74 C75 C6 109.1(3)
C76 C75 C6 131.5(3)
C76 C75 C74 119.4(3)
C75 C76 C77 117.9(3)
C78 C77 C76 124.1(3)
C77 C78 C79 119.2(2)
C77 C78 P3 120.0(2)
C79 C78 P3 120.56(19)
C74 C79 C70 116.4(2)
C74 C79 C78 114.7(2)
C78 C79 C70 128.9(2)
C35 C30 C31 118.4(3)
C35 C30 P1 125.6(2)
C31 C30 P1 116.0(2)
C30 C35 C34 120.5(3)
C33 C34 C35 120.4(3)
C34 C33 C32 119.7(3)
C33 C32 C31 120.2(3)
C32 C31 C30 120.7(3)
C21 C20 C25 118.3(3)
C21 C20 P1 125.7(2)
C25 C20 P1 116.0(2)
C20 C21 C22 120.9(3)
C23 C22 C21 120.3(3)
C22 C23 C24 119.6(3)
C23 C24 C25 120.0(3)
C20 C25 C24 120.9(3)
C65 C60 C61 117.7(3)
C65 C60 P2 117.5(2)
C61 C60 P2 124.8(2)
C60 C65 C64 121.1(3)
C63 C64 C65 120.4(3)
C62 C63 C64 119.4(3)
C63 C62 C61 120.4(3)
C62 C61 C60 121.1(3)
C55 C50 P2 117.9(2)
C51 C50 C55 118.2(3)
C51 C50 P2 123.9(2)
C54 C55 C50 120.2(3)
C53 C54 C55 120.3(4)
C52 C53 C54 119.7(3)
C53 C52 C51 120.4(3)
C52 C51 C50 121.1(3)
C85 C80 C81 118.4(3)
C85 C80 P3 116.3(2)
C81 C80 P3 125.2(2)
C80 C85 C84 120.8(3)
C83 C84 C85 121.0(3)
C84 C83 C82 118.7(3)
C83 C82 C81 121.3(4)
C80 C81 C82 119.7(4)
C95 C90 C91 117.9(3)
C95 C90 P3 124.0(2)
C91 C90 P3 117.8(2)
C90 C95 C94 120.2(3)
C93 C94 C95 121.1(3)
C94 C93 C92 119.6(3)
C91 C92 C93 119.5(3)
C92 C91 C90 121.7(3)
C30 P1 C18 100.13(12)
C20 P1 C18 103.48(12)
C20 P1 C30 104.40(13)
C60 P2 C48 101.83(12)
C50 P2 C48 103.80(13)
C50 P2 C60 101.25(12)
C78 P3 C80 103.98(13)
C78 P3 C90 100.01(12)
C90 P3 C80 103.01(13)
C10 Sb1 C40 96.47(9)
C70 Sb1 C10 92.63(9)
C70 Sb1 C40 94.89(9)
Cl1 C7 Cl2 111.2(3)

loop_
_geom_bond_atom_site_label_1
_geom_bond_atom_site_label_2
_geom_bond_distance
C2 C1 1.537(4)
C2 C15 1.504(4)
C1 C13 1.515(4)
C3 C4 1.546(4)
C3 C43 1.503(4)
C4 C45 1.511(4)
C5 C6 1.536(5)
C5 C73 1.504(4)
C6 C75 1.514(4)
C18 C17 1.379(4)
C18 C19 1.437(4)
C18 P1 1.840(3)
C17 C16 1.411(4)
C16 C15 1.357(4)
C15 C14 1.410(4)
C14 C13 1.405(4)
C14 C19 1.420(3)
C13 C12 1.361(4)
C12 C11 1.416(4)
C11 C10 1.381(4)
C10 C19 1.442(3)
C10 Sb1 2.200(2)
C40 C41 1.382(4)
C40 C49 1.442(4)
C40 Sb1 2.203(3)
C41 C42 1.410(4)
C42 C43 1.359(4)
C43 C44 1.407(4)
C44 C45 1.410(4)
C44 C49 1.421(4)
C45 C46 1.359(4)
C46 C47 1.407(4)
C47 C48 1.384(4)
C48 C49 1.440(4)
C48 P2 1.839(3)
C70 C71 1.382(4)
C70 C79 1.438(4)
C70 Sb1 2.192(2)
C71 C72 1.412(4)
C72 C73 1.353(4)
C73 C74 1.409(4)
C74 C75 1.400(4)
C74 C79 1.417(3)
C75 C76 1.363(4)
C76 C77 1.399(4)
C77 C78 1.386(4)
C78 C79 1.435(4)
C78 P3 1.833(3)
C30 C35 1.385(4)
C30 C31 1.394(4)
C30 P1 1.835(3)
C35 C34 1.389(4)
C34 C33 1.376(5)
C33 C32 1.377(5)
C32 C31 1.383(4)
C20 C21 1.373(4)
C20 C25 1.378(4)
C20 P1 1.828(3)
C21 C22 1.388(5)
C22 C23 1.364(5)
C23 C24 1.369(5)
C24 C25 1.389(5)
C60 C65 1.383(4)
C60 C61 1.390(4)
C60 P2 1.833(3)
C65 C64 1.384(4)
C64 C63 1.372(5)
C63 C62 1.370(5)
C62 C61 1.382(4)
C50 C55 1.392(4)
C50 C51 1.381(4)
C50 P2 1.826(3)
C55 C54 1.387(5)
C54 C53 1.377(5)
C53 C52 1.362(5)
C52 C51 1.381(5)
C80 C85 1.375(4)
C80 C81 1.381(4)
C80 P3 1.838(3)
C85 C84 1.391(5)
C84 C83 1.348(5)
C83 C82 1.375(6)
C82 C81 1.388(5)
C90 C95 1.385(4)
C90 C91 1.398(4)
C90 P3 1.838(3)
C95 C94 1.391(4)
C94 C93 1.368(5)
C93 C92 1.385(5)
C92 C91 1.377(4)
Cl1 C7 1.730(5)
Cl2 C7 1.752(6)
